data_7026946
loop_
_publ_author_name
'Ebrahimpour, Parisa'
'Cushion, Michael'
'Haddow, Mairi F.'
'Hallett, Andrew J.'
'Wass, Duncan F.'

_publ_section_title
;
 Cu(I) complexes based on cis, cis-1,3,5-tris(arylideneamino)cyclohexane
 ligands: synthesis, structure and CO binding.
;
_journal_issue 45
_journal_name_full 'Dalton transactions (Cambridge, England : 2003)'
_journal_page_first 10910
_journal_page_last 10919
_journal_paper_doi 10.1039/c0dt00986e
_journal_volume 39
_journal_year 2010
_chemical_formula_moiety 'C28 H12 Cu F15 N3 O, F6 P'
_chemical_formula_sum 'C28 H12 Cu F21 N3 O P'
_chemical_formula_weight 899.93
_chemical_name_common 6.3
_chemical_name_systematic
;
?
;
_space_group_IT_number 165
_symmetry_cell_setting trigonal
_symmetry_space_group_name_Hall '-P 3 2"c'
_symmetry_space_group_name_H-M 'P -3 c 1'
_atom_sites_solution_hydrogens geom
_atom_sites_solution_primary direct
_atom_sites_solution_secondary difmap
_audit_creation_method SHELXL-97
_cell_angle_alpha 90.00
_cell_angle_beta 90.00
_cell_angle_gamma 120.00
_cell_formula_units_Z 4
_cell_length_a 10.2405(5)
_cell_length_b 10.2405(5)
_cell_length_c 38.022(4)
_cell_measurement_temperature 100(2)
_cell_volume 3453.1(4)
_computing_cell_refinement 'Bruker Apex II'
_computing_data_collection 'Bruker Apex II'
_computing_data_reduction 'Bruker SAINT'
_computing_molecular_graphics 'Bruker ShelXTL'
_computing_publication_material 'Bruker ShelXTL'
_computing_structure_refinement 'SHELXL-97 (Sheldrick, 2008)'
_computing_structure_solution 'SHELXS-97 (Sheldrick, 2008)'
_diffrn_ambient_temperature 100(2)
_diffrn_measured_fraction_theta_full 0.998
_diffrn_measured_fraction_theta_max 0.998
_diffrn_measurement_device_type 'CCD area detector'
_diffrn_measurement_method 'phi and omega scans'
_diffrn_radiation_monochromator graphite
_diffrn_radiation_source 'fine-focus sealed tube'
_diffrn_radiation_type MoK\a
_diffrn_radiation_wavelength 0.71073
_diffrn_reflns_av_R_equivalents 0.0248
_diffrn_reflns_av_sigmaI/netI 0.0127
_diffrn_reflns_limit_h_max 12
_diffrn_reflns_limit_h_min -13
_diffrn_reflns_limit_k_max 13
_diffrn_reflns_limit_k_min -12
_diffrn_reflns_limit_l_max 49
_diffrn_reflns_limit_l_min -49
_diffrn_reflns_number 34014
_diffrn_reflns_theta_full 27.52
_diffrn_reflns_theta_max 27.52
_diffrn_reflns_theta_min 1.07
_exptl_absorpt_coefficient_mu 0.822
_exptl_absorpt_correction_T_max 0.746
_exptl_absorpt_correction_T_min 0.688
_exptl_absorpt_correction_type multi-scan
_exptl_absorpt_process_details 'sadabs - bruker 2008'
_exptl_crystal_colour colourless
_exptl_crystal_density_diffrn 1.731
_exptl_crystal_density_method 'not measured'
_exptl_crystal_description block
_exptl_crystal_F_000 1768
_exptl_crystal_size_max 0.324
_exptl_crystal_size_mid 0.256
_exptl_crystal_size_min 0.123
_refine_diff_density_max 1.692
_refine_diff_density_min -0.511
_refine_diff_density_rms 0.180
_refine_ls_extinction_method none
_refine_ls_goodness_of_fit_ref 1.253
_refine_ls_hydrogen_treatment constr
_refine_ls_matrix_type full
_refine_ls_number_parameters 166
_refine_ls_number_reflns 2659
_refine_ls_number_restraints 0
_refine_ls_restrained_S_all 1.253
_refine_ls_R_factor_all 0.0620
_refine_ls_R_factor_gt 0.0578
_refine_ls_shift/su_max 0.019
_refine_ls_shift/su_mean 0.003
_refine_ls_structure_factor_coef Fsqd
_refine_ls_weighting_details 'calc w=1/[\s^2^(Fo^2^)+(0.1095P)^2^+6.2790P] where P=(Fo^2^+2Fc^2^)/3'
_refine_ls_weighting_scheme calc
_refine_ls_wR_factor_gt 0.2023
_refine_ls_wR_factor_ref 0.2056
_reflns_number_gt 2400
_reflns_number_total 2659
_reflns_threshold_expression >2sigma(I)
_cod_data_source_file c0dt00986e.txt
_cod_data_source_block 6.3
_cod_depositor_comments
;
The following automatic conversions were performed:

'_symmetry_cell_setting' value 'Trigonal' changed to 'trigonal'
according to /home/saulius/struct/CIF-dictionaries/cif_core.dic
dictionary named 'cif_core.dic' version 2.4.2 from 2011-04-26.

Automatic conversion script
Id: cif_fix_values 1891 2012-01-12 08:04:46Z andrius 
;
_cod_original_sg_symbol_Hall '-P 3 2"c '
_cod_database_code 7026946

loop_
_symmetry_equiv_pos_as_xyz
'x, y, z'
'-y, x-y, z'
'-x+y, -x, z'
'y, x, -z+1/2'
'x-y, -y, -z+1/2'
'-x, -x+y, -z+1/2'
'-x, -y, -z'
'y, -x+y, -z'
'x-y, x, -z'
'-y, -x, z-1/2'
'-x+y, y, z-1/2'
'x, x-y, z-1/2'

loop_
_atom_site_label
_atom_site_type_symbol
_atom_site_fract_x
_atom_site_fract_y
_atom_site_fract_z
_atom_site_U_iso_or_equiv
_atom_site_adp_type
_atom_site_occupancy
_atom_site_symmetry_multiplicity
_atom_site_calc_flag
_atom_site_refinement_flags
Cu1 Cu 0.3333 0.6667 0.129684(19) 0.0249(3) Uani 1 3 d S
C1 C 0.3333 0.6667 0.08171(18) 0.0285(13) Uani 1 3 d S
C2 C 0.1842(4) 0.5248(4) 0.19737(9) 0.0298(8) Uani 1 1 d .
H2 H 0.0961 0.4410 0.2098 0.036 Uiso 1 1 calc R
C3 C 0.1942(5) 0.6738(5) 0.20798(9) 0.0319(8) Uani 1 1 d .
H3A H 0.1829 0.6744 0.2338 0.038 Uiso 1 1 calc R
H3B H 0.1084 0.6782 0.1972 0.038 Uiso 1 1 calc R
C4 C 0.0350(4) 0.3855(4) 0.14963(9) 0.0264(7) Uani 1 1 d .
H4 H -0.0273 0.3186 0.1675 0.032 Uiso 1 1 calc R
C5 C -0.0149(4) 0.3477(4) 0.11292(9) 0.0243(7) Uani 1 1 d .
C6 C -0.0135(4) 0.4510(4) 0.08877(9) 0.0235(7) Uani 1 1 d .
C7 C -0.0571(4) 0.4118(4) 0.05443(9) 0.0262(7) Uani 1 1 d .
C8 C -0.1033(4) 0.2674(4) 0.04296(10) 0.0279(8) Uani 1 1 d .
C9 C -0.1126(4) 0.1602(4) 0.06674(10) 0.0286(8) Uani 1 1 d .
C10 C -0.0712(4) 0.2005(4) 0.10086(11) 0.0276(7) Uani 1 1 d .
F1 F 0.0259(3) 0.5916(2) 0.09895(5) 0.0276(5) Uani 1 1 d .
F2 F -0.0552(3) 0.5136(3) 0.03214(5) 0.0328(5) Uani 1 1 d .
F3 F -0.1413(3) 0.2298(3) 0.00931(6) 0.0372(6) Uani 1 1 d .
F4 F -0.1614(3) 0.0186(3) 0.05602(7) 0.0380(6) Uani 1 1 d .
F5 F -0.0836(3) 0.0955(3) 0.12357(7) 0.0367(6) Uani 1 1 d .
F6 F 0.5425(3) 0.2008(3) 0.20928(6) 0.0342(5) Uani 1 1 d .
F7 F 0.6758(3) 0.2096(3) 0.16030(6) 0.0340(5) Uani 1 1 d .
N1 N 0.1567(4) 0.5026(4) 0.15889(8) 0.0270(7) Uani 1 1 d .
O1 O 0.3333 0.6667 0.05234(13) 0.0399(12) Uani 1 3 d S
P1 P 0.6667 0.3333 0.18461(4) 0.0261(4) Uani 1 3 d S

loop_
_atom_site_aniso_label
_atom_site_aniso_U_11
_atom_site_aniso_U_22
_atom_site_aniso_U_33
_atom_site_aniso_U_23
_atom_site_aniso_U_13
_atom_site_aniso_U_12
Cu1 0.0232(3) 0.0232(3) 0.0282(4) 0.000 0.000 0.01160(16)
C1 0.0246(19) 0.0246(19) 0.036(3) 0.000 0.000 0.0123(10)
C2 0.0302(19) 0.0291(19) 0.0283(16) 0.0040(14) 0.0023(14) 0.0134(15)
C3 0.034(2) 0.035(2) 0.0282(16) 0.0007(14) 0.0027(14) 0.0183(18)
C4 0.0215(17) 0.0235(17) 0.0359(17) 0.0049(13) 0.0035(13) 0.0125(14)
C5 0.0160(15) 0.0223(17) 0.0372(17) 0.0013(13) 0.0018(12) 0.0115(13)
C6 0.0180(16) 0.0197(16) 0.0360(17) 0.0016(13) 0.0033(13) 0.0118(14)
C7 0.0220(17) 0.0260(18) 0.0337(17) 0.0054(13) 0.0091(13) 0.0144(15)
C8 0.0219(17) 0.0277(18) 0.0346(17) -0.0040(14) 0.0041(13) 0.0128(15)
C9 0.0173(16) 0.0186(16) 0.049(2) -0.0039(14) 0.0030(14) 0.0083(14)
C10 0.0161(16) 0.0209(17) 0.048(2) 0.0048(14) 0.0009(14) 0.0110(14)
F1 0.0317(11) 0.0204(10) 0.0347(11) -0.0003(8) 0.0009(8) 0.0160(9)
F2 0.0423(14) 0.0312(12) 0.0304(10) 0.0062(9) 0.0078(9) 0.0224(11)
F3 0.0352(13) 0.0362(13) 0.0344(11) -0.0069(10) 0.0058(9) 0.0135(11)
F4 0.0320(13) 0.0219(11) 0.0598(15) -0.0091(10) -0.0018(10) 0.0132(10)
F5 0.0298(12) 0.0240(11) 0.0577(14) 0.0079(10) -0.0037(10) 0.0146(10)
F6 0.0314(12) 0.0306(12) 0.0346(11) 0.0041(9) 0.0027(9) 0.0110(10)
F7 0.0385(13) 0.0310(12) 0.0353(11) -0.0053(9) -0.0009(9) 0.0193(11)
N1 0.0263(16) 0.0260(15) 0.0313(14) 0.0024(12) 0.0011(12) 0.0150(13)
O1 0.0433(19) 0.0433(19) 0.033(3) 0.000 0.000 0.0217(10)
P1 0.0252(5) 0.0252(5) 0.0278(7) 0.000 0.000 0.0126(3)

loop_
_atom_type_symbol
_atom_type_description
_atom_type_scat_dispersion_real
_atom_type_scat_dispersion_imag
_atom_type_scat_source
C C 0.0033 0.0016 'International Tables Vol C Tables 4.2.6.8 and 6.1.1.4'
H H 0.0000 0.0000 'International Tables Vol C Tables 4.2.6.8 and 6.1.1.4'
N N 0.0061 0.0033 'International Tables Vol C Tables 4.2.6.8 and 6.1.1.4'
O O 0.0106 0.0060 'International Tables Vol C Tables 4.2.6.8 and 6.1.1.4'
F F 0.0171 0.0103 'International Tables Vol C Tables 4.2.6.8 and 6.1.1.4'
P P 0.1023 0.0942 'International Tables Vol C Tables 4.2.6.8 and 6.1.1.4'
Cu Cu 0.3201 1.2651 'International Tables Vol C Tables 4.2.6.8 and 6.1.1.4'

loop_
_geom_angle_atom_site_label_1
_geom_angle_atom_site_label_2
_geom_angle_atom_site_label_3
_geom_angle
_geom_angle_site_symmetry_1
_geom_angle_site_symmetry_3
C1 Cu1 N1 122.42(9) . 3_565
C1 Cu1 N1 122.42(9) . .
N1 Cu1 N1 93.94(12) 3_565 .
C1 Cu1 N1 122.42(9) . 2_665
N1 Cu1 N1 93.95(12) 3_565 2_665
N1 Cu1 N1 93.94(12) . 2_665
O1 C1 Cu1 180.0 . .
N1 C2 C3 109.0(3) . .
N1 C2 C3 111.4(3) . 2_665
C3 C2 C3 111.7(4) . 2_665
N1 C2 H2 108.2 . .
C3 C2 H2 108.2 . .
C3 C2 H2 108.2 2_665 .
C2 C3 C2 115.0(4) . 3_565
C2 C3 H3A 108.5 . .
C2 C3 H3A 108.5 3_565 .
C2 C3 H3B 108.5 . .
C2 C3 H3B 108.5 3_565 .
H3A C3 H3B 107.5 . .
N1 C4 C5 123.9(3) . .
N1 C4 H4 118.0 . .
C5 C4 H4 118.0 . .
C6 C5 C10 116.4(3) . .
C6 C5 C4 123.7(3) . .
C10 C5 C4 119.9(3) . .
F1 C6 C7 117.8(3) . .
F1 C6 C5 120.4(3) . .
C7 C6 C5 121.7(3) . .
F2 C7 C6 119.9(3) . .
F2 C7 C8 120.0(3) . .
C6 C7 C8 120.1(3) . .
F3 C8 C7 120.4(3) . .
F3 C8 C9 120.0(3) . .
C7 C8 C9 119.6(3) . .
F4 C9 C10 120.6(3) . .
F4 C9 C8 119.9(3) . .
C10 C9 C8 119.5(3) . .
F5 C10 C9 118.8(3) . .
F5 C10 C5 118.7(3) . .
C9 C10 C5 122.5(3) . .
C4 N1 C2 116.0(3) . .
C4 N1 Cu1 131.5(3) . .
C2 N1 Cu1 112.4(2) . .
F7 P1 F7 90.28(13) . 3_665
F7 P1 F7 90.28(13) . 2_655
F7 P1 F7 90.27(13) 3_665 2_655
F7 P1 F6 89.84(12) . 2_655
F7 P1 F6 179.53(15) 3_665 2_655
F7 P1 F6 90.18(12) 2_655 2_655
F7 P1 F6 179.53(15) . 3_665
F7 P1 F6 90.18(12) 3_665 3_665
F7 P1 F6 89.84(12) 2_655 3_665
F6 P1 F6 89.71(13) 2_655 3_665
F7 P1 F6 90.18(12) . .
F7 P1 F6 89.84(12) 3_665 .
F7 P1 F6 179.53(15) 2_655 .
F6 P1 F6 89.70(13) 2_655 .
F6 P1 F6 89.71(13) 3_665 .

loop_
_geom_bond_atom_site_label_1
_geom_bond_atom_site_label_2
_geom_bond_distance
_geom_bond_site_symmetry_2
Cu1 C1 1.824(7) .
Cu1 N1 2.071(3) 3_565
Cu1 N1 2.071(3) .
Cu1 N1 2.071(3) 2_665
C1 O1 1.117(9) .
C2 N1 1.486(5) .
C2 C3 1.532(6) .
C2 C3 1.531(6) 2_665
C2 H2 1.0000 .
C3 C2 1.531(6) 3_565
C3 H3A 0.9900 .
C3 H3B 0.9900 .
C4 N1 1.273(5) .
C4 C5 1.470(5) .
C4 H4 0.9500 .
C5 C6 1.395(5) .
C5 C10 1.395(5) .
C6 F1 1.343(4) .
C6 C7 1.373(5) .
C7 F2 1.336(4) .
C7 C8 1.379(5) .
C8 F3 1.337(4) .
C8 C9 1.388(5) .
C9 F4 1.339(4) .
C9 C10 1.363(6) .
C10 F5 1.335(4) .
F6 P1 1.616(2) .
F7 P1 1.609(2) .
P1 F7 1.609(2) 3_665
P1 F7 1.609(2) 2_655
P1 F6 1.616(2) 2_655
P1 F6 1.616(2) 3_665

loop_
_geom_torsion_atom_site_label_1
_geom_torsion_atom_site_label_2
_geom_torsion_atom_site_label_3
_geom_torsion_atom_site_label_4
_geom_torsion
_geom_torsion_site_symmetry_1
_geom_torsion_site_symmetry_4
N1 Cu1 C1 O1 -154(100) 3_565 .
N1 Cu1 C1 O1 -34(79) . .
N1 Cu1 C1 O1 86(79) 2_665 .
N1 C2 C3 C2 -74.4(4) . 3_565
C3 C2 C3 C2 49.1(5) 2_665 3_565
N1 C4 C5 C6 -46.5(5) . .
N1 C4 C5 C10 135.3(4) . .
C10 C5 C6 F1 174.0(3) . .
C4 C5 C6 F1 -4.3(5) . .
C10 C5 C6 C7 -3.7(5) . .
C4 C5 C6 C7 178.1(3) . .
F1 C6 C7 F2 1.9(5) . .
C5 C6 C7 F2 179.6(3) . .
F1 C6 C7 C8 -177.9(3) . .
C5 C6 C7 C8 -0.2(5) . .
F2 C7 C8 F3 2.4(5) . .
C6 C7 C8 F3 -177.9(3) . .
F2 C7 C8 C9 -176.5(3) . .
C6 C7 C8 C9 3.2(5) . .
F3 C8 C9 F4 -0.8(5) . .
C7 C8 C9 F4 178.1(3) . .
F3 C8 C9 C10 178.9(3) . .
C7 C8 C9 C10 -2.2(5) . .
F4 C9 C10 F5 -1.6(5) . .
C8 C9 C10 F5 178.7(3) . .
F4 C9 C10 C5 177.8(3) . .
C8 C9 C10 C5 -2.0(5) . .
C6 C5 C10 F5 -175.9(3) . .
C4 C5 C10 F5 2.4(5) . .
C6 C5 C10 C9 4.8(5) . .
C4 C5 C10 C9 -176.9(3) . .
C5 C4 N1 C2 177.3(3) . .
C5 C4 N1 Cu1 -6.2(6) . .
C3 C2 N1 C4 -119.2(4) . .
C3 C2 N1 C4 117.2(4) 2_665 .
C3 C2 N1 Cu1 63.7(3) . .
C3 C2 N1 Cu1 -59.9(3) 2_665 .
C1 Cu1 N1 C4 2.2(4) . .
N1 Cu1 N1 C4 135.1(4) 3_565 .
N1 Cu1 N1 C4 -130.7(4) 2_665 .
C1 Cu1 N1 C2 178.7(2) . .
N1 Cu1 N1 C2 -48.4(2) 3_565 .
N1 Cu1 N1 C2 45.8(2) 2_665 .
